data_2103420
loop_
_publ_author_name
'Herbstein, Frank H.'
'Hu, Shengzhi'
'Kapon, Moshe'

_publ_section_title
;
 Some errors from the crystallographic literature, some amplifications
 and a questionable result
;
_journal_issue 5
_journal_name_full 'Acta Crystallographica Section B'
_journal_page_first 884
_journal_page_last 892
_journal_paper_doi 10.1107/S0108768102010261
_journal_volume 58
_journal_year 2002
_chemical_formula_sum 'C24 H18 Cl2 Cu N4 O9'
_chemical_name_systematic
;
[Cu(H2O)(phenanthroline)2](ClO4)2
;
_space_group_IT_number 15
_symmetry_cell_setting monoclinic
_symmetry_space_group_name_Hall '-C 2yc'
_symmetry_space_group_name_H-M 'C 1 2/c 1'
_cell_angle_alpha 90.00
_cell_angle_beta 100.10
_cell_angle_gamma 90.00
_cell_formula_units_Z 4
_cell_length_a 19.177
_cell_length_b 8.199
_cell_length_c 16.246
_cell_volume 2514.810
_diffrn_ambient_temperature 300
_cod_data_source_file bm0053.cif
_cod_data_source_block number_10
_cod_depositor_comments
;
 Marking attached hydrogen atoms.

 Antanas Vaitkus,
 2017-08-07

 Added _atom_site_type_symbol label and values.

 Antanas Vaitkus
 2013-04-09
;
_cod_original_cell_volume 2514.81
_cod_original_sg_symbol_H-M C2/c
_cod_original_formula_sum ' C24 H18 Cl2 Cu  N4 O9'
_cod_database_code 2103420

loop_
_symmetry_equiv_pos_as_xyz
'x, y, z'
'x, -y, z + 1/2'
'-x, y,  -z + 1/2'
'-x, -y, -z '
'x + 1/2, y + 1/2, z'
'x + 1/2, -y + 1/2, z + 1/2'
'-x + 1/2, y + 1/2,  -z + 1/2'
'-x + 1/2, -y + 1/2, -z '

loop_
_atom_site_label
_atom_site_type_symbol
_atom_site_fract_x
_atom_site_fract_y
_atom_site_fract_z
_atom_site_attached_hydrogens
Cu Cu 0.0000 -0.0609 0.2500 0
Ow O 0.0000 0.2099 0.2500 2
N1,4 N -0.0288 -0.1554 0.3554 0
N2,3 N 0.0943 -0.0496 0.3236 0
C1,22 C -0.0910 -0.2145 0.3690 1
C2,21 C -0.0988 -0.2803 0.4467 1
C3,20 C -0.0420 -0.2879 0.5097 1
C4,19 C 0.0238 -0.2291 0.4973 0
C518 C 0.0871 -0.2359 0.5605 1
C6,17 C 0.1480 -0.1704 0.5449 1
C7,16 C 0.1539 -0.1055 0.4645 0
C8,15 C 0.2168 -0.0427 0.4433 1
C9,14 C 0.2170 0.0128 0.3639 1
C10,13 C 0.1541 0.0092 0.3050 1
C11,24 C 0.0935 -0.1054 0.4018 0
C12,23 C 0.0275 -0.1653 0.4184 0
